data_4001688
loop_
_publ_author_name
'Allenbaugh, Rachel J.'
'Schauer, Cynthia K.'
'Josey, Amanda'
'Martin, James D.'
'Anokhin, Denis V.'
'Ivanov, Dimitri A.'

_publ_section_title
;
 Effect of Axial Interactions on the Formation of Mesophases: Comparison
 of the Phase Behavior of Dialkyl
 2,2&#x2032;-bipyridyl-4,4&#x2032;-dicarboxylate Complexes of Pt(II),
 Pt(IV), and Pt(II)/Pt(IV) Molecular Alloys
;
_journal_issue 23
_journal_name_full 'Chemistry of Materials'
_journal_page_first 4517
_journal_paper_doi 10.1021/cm3018105
_journal_volume 24
_journal_year 2012
_chemical_formula_moiety 'C44 H72 Cl2 N2 O4 Pt, 2(C H Cl3) '
_chemical_formula_sum 'C46 H74 Cl8 N2 O4 Pt'
_chemical_formula_weight 1197.81
_chemical_name_systematic ?
_space_group_IT_number 2
_symmetry_cell_setting triclinic
_symmetry_space_group_name_Hall '-P 1'
_symmetry_space_group_name_H-M 'P -1'
_cell_angle_alpha 94.642(4)
_cell_angle_beta 90.283(4)
_cell_angle_gamma 95.377(4)
_cell_formula_units_Z 2
_cell_length_a 7.2871(5)
_cell_length_b 11.8947(8)
_cell_length_c 31.3949(20)
_cell_measurement_reflns_used 1000
_cell_measurement_temperature 173
_cell_measurement_theta_max 25.00
_cell_measurement_theta_min 2.50
_cell_volume 2700.2(3)
_computing_cell_refinement 'Bruker SAINT'
_computing_data_collection 'Bruker SMART'
_computing_data_reduction 'Bruker SAINT/NRCVAX DATRD2'
_computing_molecular_graphics NRCVAX
_computing_publication_material 'NRCVAX TABLES Jan 94 Version'
_computing_structure_refinement 'NRCVAX LSTSQ'
_computing_structure_solution 'NRCVAX SOLVER'
_diffrn_ambient_temperature 173
_diffrn_measurement_device 'Bruker SMART 1K'
_diffrn_measurement_method 'Omega scans'
_diffrn_radiation_monochromator graphite
_diffrn_radiation_source 'xray tube'
_diffrn_radiation_type 'Molybdenum K\a'
_diffrn_radiation_wavelength 0.71073
_diffrn_reflns_av_R_equivalents 0.062
_diffrn_reflns_limit_h_max 8
_diffrn_reflns_limit_h_min -8
_diffrn_reflns_limit_k_max 14
_diffrn_reflns_limit_k_min 0
_diffrn_reflns_limit_l_max 37
_diffrn_reflns_limit_l_min -37
_diffrn_reflns_number 30704
_diffrn_reflns_theta_max 24.94
_diffrn_reflns_theta_min 0.00
_exptl_absorpt_coefficient_mu 3.02
_exptl_absorpt_correction_T_max 1.0000
_exptl_absorpt_correction_T_min 1.0000
_exptl_absorpt_correction_type none
_exptl_crystal_colour yellow
_exptl_crystal_density_diffrn 1.473
_exptl_crystal_description needle
_exptl_crystal_F_000 1220.31
_exptl_crystal_size_max 0.20
_exptl_crystal_size_mid 0.05
_exptl_crystal_size_min 0.01
_refine_diff_density_max 2.16
_refine_diff_density_min -1.61
_refine_ls_extinction_method none
_refine_ls_goodness_of_fit_obs 1.21
_refine_ls_hydrogen_treatment constr
_refine_ls_matrix_type full
_refine_ls_number_parameters 550
_refine_ls_number_reflns 6523
_refine_ls_R_factor_all 0.096
_refine_ls_R_factor_obs 0.052
_refine_ls_shift/esd_max 0.001
_refine_ls_structure_factor_coef F
_refine_ls_weighting_details 1/(\s^2^(F)+0.0004F^2^)
_refine_ls_weighting_scheme calc
_refine_ls_wR_factor_all 0.132
_refine_ls_wR_factor_obs 0.051
_reflns_number_observed 6524
_reflns_number_total 9489
_reflns_observed_criterion 'Inet > 2.5\s(Inet)'
_cod_data_source_file cm3018105_si_004.cif
_cod_data_source_block c04257
_cod_depositor_comments
;
The following automatic conversions were performed:

'_symmetry_cell_setting' value 'Triclinic' changed to 'triclinic'
according to /home/saulius/struct/CIF-dictionaries/cif_core.dic
dictionary named 'cif_core.dic' version 2.4.2 from 2011-04-26.

Automatic conversion script
Id: cif_fix_values 1891 2012-01-12 08:04:46Z andrius 
;
_cod_original_formula_sum 'C46 H74 Cl8 N2 O4 Pt '
_cod_database_code 4001688

loop_
_symmetry_equiv_pos_as_xyz
x,y,z
-x,-y,-z

loop_
_atom_site_aniso_label
_atom_site_aniso_U_11
_atom_site_aniso_U_22
_atom_site_aniso_U_33
_atom_site_aniso_U_12
_atom_site_aniso_U_13
_atom_site_aniso_U_23
_atom_site_aniso_type_symbol
Pt1 0.01243(16) 0.02451(22) 0.02198(19) 0.00196(13) 0.00091(12) 0.00808(15) Pt
Cl1 0.0265(12) 0.0363(16) 0.0358(15) 0.0066(11) 0.0010(11) 0.0176(12) Cl
Cl2 0.0367(14) 0.0384(16) 0.0243(13) 0.0052(12) -0.0052(11) 0.0043(12) Cl
N1 0.011(4) 0.027(5) 0.027(5) 0.009(3) 0.006(3) 0.004(4) N
C2 0.031(5) 0.023(6) 0.018(5) 0.011(4) -0.002(4) 0.005(4) C
C3 0.022(5) 0.032(6) 0.037(6) 0.008(4) 0.004(4) 0.006(5) C
C4 0.014(4) 0.020(6) 0.034(6) -0.002(4) 0.002(4) 0.003(4) C
C5 0.019(4) 0.029(6) 0.023(5) -0.011(4) 0.000(4) 0.004(4) C
C6 0.014(4) 0.014(5) 0.034(6) 0.008(4) 0.003(4) 0.003(4) C
C7 0.029(5) 0.022(6) 0.031(6) -0.002(4) 0.003(4) 0.001(5) C
O8 0.099(6) 0.024(5) 0.042(5) 0.006(4) -0.010(4) 0.000(4) O
O9 0.056(4) 0.029(4) 0.027(4) 0.007(3) -0.011(3) 0.002(3) O
C10 0.054(7) 0.046(7) 0.037(7) 0.005(6) -0.015(5) -0.010(6) C
C11 0.049(6) 0.041(7) 0.037(6) 0.003(5) -0.009(5) 0.012(5) C
C12 0.051(7) 0.047(7) 0.030(6) 0.005(5) -0.008(5) 0.008(5) C
C13 0.044(6) 0.037(7) 0.047(7) -0.007(5) -0.006(5) 0.004(5) C
C14 0.044(6) 0.045(7) 0.031(6) -0.004(5) -0.005(5) 0.011(5) C
C15 0.038(6) 0.047(7) 0.045(7) -0.005(5) -0.001(5) 0.005(6) C
C16 0.043(6) 0.046(7) 0.036(6) -0.001(5) -0.006(5) 0.009(5) C
C17 0.042(6) 0.052(7) 0.037(6) -0.003(5) -0.002(5) 0.010(6) C
C18 0.042(6) 0.044(7) 0.045(7) -0.005(5) 0.000(5) 0.012(6) C
C19 0.038(6) 0.047(7) 0.040(6) -0.006(5) -0.007(5) 0.007(5) C
C20 0.048(7) 0.048(7) 0.045(7) 0.003(6) 0.008(5) 0.012(6) C
C21 0.035(6) 0.055(8) 0.036(6) -0.002(5) 0.008(5) 0.004(5) C
C22 0.049(7) 0.042(7) 0.044(7) 0.000(5) 0.002(5) 0.013(6) C
C23 0.044(6) 0.048(7) 0.038(6) 0.002(5) 0.000(5) 0.000(5) C
C24 0.060(7) 0.039(7) 0.044(7) -0.007(6) -0.006(6) 0.009(6) C
C25 0.054(7) 0.061(8) 0.046(7) 0.004(6) 0.000(6) 0.017(6) C
N31 0.015(4) 0.028(5) 0.022(4) -0.002(3) 0.001(3) -0.004(4) N
C32 0.015(4) 0.024(6) 0.023(5) 0.002(4) 0.002(4) -0.003(4) C
C33 0.024(5) 0.023(6) 0.026(6) 0.002(4) 0.001(4) -0.004(4) C
C34 0.019(4) 0.019(5) 0.024(5) 0.000(4) -0.003(4) 0.008(4) C
C35 0.042(6) 0.011(5) 0.026(5) 0.008(4) 0.006(4) 0.010(4) C
C36 0.018(4) 0.016(5) 0.020(5) 0.002(4) 0.008(4) 0.008(4) C
C37 0.022(5) 0.019(6) 0.030(6) -0.007(4) -0.006(4) 0.007(5) C
O38 0.040(4) 0.022(4) 0.043(4) 0.005(3) -0.006(3) 0.000(3) O
O39 0.035(4) 0.021(4) 0.025(4) 0.004(3) -0.007(3) 0.009(3) O
C40 0.057(7) 0.027(6) 0.041(7) 0.004(5) -0.022(5) 0.012(5) C
C41 0.037(5) 0.031(6) 0.029(6) -0.001(5) 0.000(4) 0.010(5) C
C42 0.045(6) 0.047(7) 0.033(6) -0.002(5) -0.009(5) 0.018(5) C
C43 0.038(6) 0.047(7) 0.039(6) -0.006(5) -0.007(5) 0.016(5) C
C44 0.039(6) 0.051(7) 0.021(5) 0.000(5) -0.008(4) 0.009(5) C
C45 0.043(6) 0.050(7) 0.032(6) -0.001(5) -0.007(5) 0.012(5) C
C46 0.038(6) 0.053(7) 0.028(6) -0.001(5) 0.000(5) 0.004(5) C
C47 0.037(6) 0.054(7) 0.035(6) -0.005(5) -0.004(5) 0.009(5) C
C48 0.041(6) 0.048(7) 0.033(6) -0.007(5) -0.006(5) 0.001(5) C
C49 0.042(6) 0.042(7) 0.034(6) -0.008(5) -0.005(5) 0.004(5) C
C50 0.037(6) 0.054(8) 0.044(7) 0.003(5) -0.003(5) 0.014(6) C
C51 0.039(6) 0.045(7) 0.038(6) -0.006(5) 0.002(5) 0.007(5) C
C52 0.052(7) 0.056(8) 0.031(6) -0.003(6) -0.002(5) 0.010(6) C
C53 0.054(7) 0.048(8) 0.041(7) -0.007(6) -0.005(5) 0.007(6) C
C54 0.058(7) 0.078(10) 0.046(8) -0.005(7) -0.011(6) 0.029(7) C
C55 0.096(11) 0.082(11) 0.060(9) -0.005(9) -0.011(8) 0.024(8) C
C61 0.053(7) 0.043(7) 0.032(6) 0.004(5) 0.003(5) -0.001(5) C
Cl62 0.0543(19) 0.0654(23) 0.0872(25) -0.0245(16) 0.0087(17) 0.0048(19) Cl
Cl63 0.0641(19) 0.0666(22) 0.0528(19) 0.0235(17) 0.0059(15) 0.0172(16) Cl
Cl64 0.0568(18) 0.0465(19) 0.0730(22) -0.0037(15) -0.0078(16) -0.0063(16) Cl
C65 0.037(6) 0.049(8) 0.074(9) 0.003(6) -0.014(6) -0.014(7) C
Cl66 0.0568(20) 0.075(3) 0.086(3) -0.0077(18) -0.0113(18) -0.0171(21) Cl
Cl67 0.0668(21) 0.0722(24) 0.0676(22) 0.0143(18) -0.0070(17) 0.0018(18) Cl
Cl68 0.084(3) 0.070(3) 0.102(3) -0.0191(21) 0.0287(22) -0.0019(23) Cl

loop_
_atom_site_label
_atom_site_fract_x
_atom_site_fract_y
_atom_site_fract_z
_atom_site_U_iso_or_equiv
_atom_site_thermal_displace_type
_atom_site_type_symbol
Pt1 0.29278(5) 0.96534(4) 0.023625(14) 0.01929(17) Uani Pt
Cl1 0.3702(3) 0.81030(22) 0.05667(8) 0.0318(13) Uani Cl
Cl2 0.3523(3) 1.07563(22) 0.08629(7) 0.0329(13) Uani Cl
N1 0.2288(9) 0.8805(6) -0.03297(23) 0.021(4) Uani N
C2 0.2309(12) 0.7690(8) -0.0437(3) 0.023(5) Uani C
C3 0.1830(12) 0.7188(8) -0.0842(3) 0.030(5) Uani C
C4 0.1245(11) 0.7856(7) -0.1149(3) 0.023(5) Uani C
C5 0.1191(11) 0.9003(8) -0.1038(3) 0.024(5) Uani C
C6 0.1705(10) 0.9455(7) -0.0631(3) 0.020(5) Uani C
C7 0.0727(12) 0.7353(9) -0.1592(3) 0.028(5) Uani C
O8 0.0913(11) 0.6387(6) -0.17102(22) 0.055(5) Uani O
O9 0.0109(9) 0.8110(5) -0.18291(19) 0.037(4) Uani O
C10 -0.0412(15) 0.7754(9) -0.2269(3) 0.046(6) Uani C
C11 -0.0117(14) 0.8756(9) -0.2531(3) 0.042(6) Uani C
C12 -0.0954(14) 0.8558(9) -0.2974(3) 0.042(6) Uani C
C13 -0.0483(14) 0.9526(9) -0.3248(3) 0.044(6) Uani C
C14 -0.1434(14) 0.9389(9) -0.3685(3) 0.040(6) Uani C
C15 -0.0912(14) 1.0334(9) -0.3971(3) 0.044(6) Uani C
C16 -0.2008(14) 1.0243(9) -0.4391(3) 0.042(6) Uani C
C17 -0.1464(14) 1.1179(9) -0.4679(3) 0.044(6) Uani C
C18 -0.2580(14) 1.1078(9) -0.5092(3) 0.044(6) Uani C
C19 -0.2077(13) 1.2032(9) -0.5382(3) 0.042(6) Uani C
C20 -0.3178(14) 1.1910(9) -0.5793(3) 0.046(6) Uani C
C21 -0.2694(13) 1.2861(9) -0.6094(3) 0.042(6) Uani C
C22 -0.3826(14) 1.2739(9) -0.6506(3) 0.045(6) Uani C
C23 -0.3376(14) 1.3650(9) -0.6805(3) 0.044(6) Uani C
C24 -0.4561(15) 1.3526(9) -0.7203(3) 0.048(7) Uani C
C25 -0.4125(15) 1.4445(10) -0.7507(3) 0.053(7) Uani C
N31 0.2197(9) 1.0929(6) -0.00768(23) 0.022(4) Uani N
C32 0.2175(11) 1.2047(8) 0.0072(3) 0.021(5) Uani C
C33 0.1619(12) 1.2846(8) -0.0174(3) 0.025(5) Uani C
C34 0.1103(11) 1.2564(7) -0.0596(3) 0.021(5) Uani C
C35 0.1118(13) 1.1471(8) -0.0760(3) 0.025(5) Uani C
C36 0.1674(10) 1.0659(7) -0.0493(3) 0.018(4) Uani C
C37 0.0425(12) 1.3424(8) -0.0870(3) 0.024(5) Uani C
O38 0.0019(8) 1.4342(6) -0.07331(20) 0.035(4) Uani O
O39 0.0375(8) 1.3038(5) -0.12816(19) 0.027(3) Uani O
C40 -0.0404(14) 1.3748(8) -0.1580(3) 0.041(6) Uani C
C41 0.0179(13) 1.3395(8) -0.2026(3) 0.032(5) Uani C
C42 -0.0952(14) 1.3946(9) -0.2344(3) 0.041(6) Uani C
C43 -0.0532(13) 1.3707(9) -0.2811(3) 0.041(6) Uani C
C44 -0.1576(13) 1.4409(9) -0.3089(3) 0.037(6) Uani C
C45 -0.1168(14) 1.4283(9) -0.3567(3) 0.042(6) Uani C
C46 -0.2183(13) 1.5091(9) -0.3813(3) 0.040(6) Uani C
C47 -0.1789(13) 1.5053(9) -0.4291(3) 0.042(6) Uani C
C48 -0.2807(14) 1.5904(9) -0.4518(3) 0.041(6) Uani C
C49 -0.2432(13) 1.5898(9) -0.4993(3) 0.040(6) Uani C
C50 -0.3432(13) 1.6753(9) -0.5217(3) 0.044(6) Uani C
C51 -0.3044(13) 1.6734(9) -0.5696(3) 0.041(6) Uani C
C52 -0.4045(15) 1.7594(10) -0.5918(3) 0.047(6) Uani C
C53 -0.3699(15) 1.7588(9) -0.6397(3) 0.048(6) Uani C
C54 -0.4665(16) 1.8452(11) -0.6615(4) 0.060(8) Uani C
C55 -0.4360(19) 1.8445(12) -0.7087(4) 0.079(9) Uani C
C61 0.5037(14) 0.0438(9) 0.8298(3) 0.043(7) Uani C
Cl62 0.7113(4) 0.1136(3) 0.81521(11) 0.0709(20) Uani Cl
Cl63 0.3154(4) 0.1168(3) 0.81849(9) 0.0594(18) Uani Cl
Cl64 0.4781(4) -0.0948(3) 0.80402(10) 0.0600(19) Uani Cl
C65 0.4009(14) 0.4939(10) 0.0990(4) 0.055(7) Uani C
Cl66 0.5393(4) 0.5896(3) 0.13413(11) 0.0748(22) Uani Cl
Cl67 0.4985(4) 0.4797(3) 0.04933(10) 0.0686(20) Uani Cl
Cl68 0.3594(5) 0.3632(3) 0.12096(13) 0.0876(25) Uani Cl
H2 0.270 0.722 -0.022 0.0339 Uiso H
H3 0.189 0.639 -0.091 0.0403 Uiso H
H5 0.079 0.948 -0.125 0.0336 Uiso H
H10a 0.032 0.717 -0.238 0.0557 Uiso H
H10b -0.169 0.747 -0.229 0.0557 Uiso H
H11a -0.064 0.938 -0.238 0.0520 Uiso H
H11b 0.119 0.894 -0.256 0.0520 Uiso H
H12a -0.227 0.846 -0.295 0.0525 Uiso H
H12b -0.053 0.788 -0.311 0.0525 Uiso H
H13a -0.081 1.021 -0.310 0.0529 Uiso H
H13b 0.082 0.958 -0.329 0.0529 Uiso H
H14a -0.274 0.937 -0.364 0.0502 Uiso H
H14b -0.115 0.868 -0.383 0.0502 Uiso H
H15a -0.107 1.105 -0.382 0.0533 Uiso H
H15b 0.036 1.030 -0.404 0.0533 Uiso H
H16a -0.328 1.028 -0.432 0.0518 Uiso H
H16b -0.186 0.953 -0.455 0.0518 Uiso H
H17a -0.162 1.189 -0.453 0.0537 Uiso H
H17b -0.019 1.114 -0.475 0.0537 Uiso H
H18a -0.386 1.110 -0.502 0.0537 Uiso H
H18b -0.241 1.037 -0.525 0.0537 Uiso H
H19a -0.080 1.202 -0.545 0.0519 Uiso H
H19b -0.226 1.275 -0.523 0.0519 Uiso H
H20a -0.299 1.120 -0.594 0.0567 Uiso H
H20b -0.446 1.192 -0.572 0.0567 Uiso H
H21a -0.142 1.284 -0.617 0.0518 Uiso H
H21b -0.286 1.358 -0.594 0.0518 Uiso H
H22a -0.510 1.276 -0.643 0.0552 Uiso H
H22b -0.366 1.202 -0.666 0.0552 Uiso H
H23a -0.353 1.437 -0.666 0.0534 Uiso H
H23b -0.211 1.362 -0.689 0.0534 Uiso H
H24a -0.583 1.353 -0.712 0.0576 Uiso H
H24b -0.439 1.281 -0.735 0.0576 Uiso H
H25a -0.492 1.432 -0.775 0.0638 Uiso H
H25b -0.431 1.517 -0.736 0.0638 Uiso H
H25c -0.287 1.444 -0.759 0.0638 Uiso H
H32 0.255 1.226 0.036 0.0307 Uiso H
H33 0.159 1.361 -0.006 0.0342 Uiso H
H35 0.073 1.126 -0.105 0.0362 Uiso H
H40a -0.173 1.367 -0.157 0.0515 Uiso H
H40b 0.004 1.452 -0.150 0.0515 Uiso H
H41a -0.001 1.258 -0.208 0.0423 Uiso H
H41b 0.146 1.364 -0.206 0.0423 Uiso H
H42a -0.222 1.369 -0.230 0.0516 Uiso H
H42b -0.078 1.475 -0.228 0.0516 Uiso H
H43a -0.088 1.292 -0.289 0.0510 Uiso H
H43b 0.077 1.387 -0.285 0.0510 Uiso H
H44a -0.287 1.421 -0.305 0.0468 Uiso H
H44b -0.127 1.519 -0.299 0.0468 Uiso H
H45a -0.156 1.352 -0.368 0.0519 Uiso H
H45b 0.013 1.443 -0.361 0.0519 Uiso H
H46a -0.348 1.491 -0.378 0.0496 Uiso H
H46b -0.183 1.585 -0.369 0.0496 Uiso H
H47a -0.217 1.431 -0.442 0.0519 Uiso H
H47b -0.049 1.522 -0.433 0.0519 Uiso H
H48a -0.410 1.573 -0.448 0.0504 Uiso H
H48b -0.243 1.665 -0.439 0.0504 Uiso H
H49a -0.282 1.516 -0.512 0.0496 Uiso H
H49b -0.113 1.606 -0.503 0.0496 Uiso H
H50a -0.473 1.659 -0.518 0.0550 Uiso H
H50b -0.305 1.749 -0.509 0.0550 Uiso H
H51a -0.343 1.599 -0.583 0.0508 Uiso H
H51b -0.174 1.690 -0.573 0.0508 Uiso H
H52a -0.534 1.743 -0.588 0.0564 Uiso H
H52b -0.365 1.834 -0.579 0.0564 Uiso H
H53a -0.411 1.685 -0.653 0.0578 Uiso H
H53b -0.240 1.774 -0.644 0.0578 Uiso H
H54a -0.596 1.830 -0.657 0.0707 Uiso H
H54b -0.424 1.919 -0.648 0.0707 Uiso H
H55a -0.503 1.902 -0.720 0.0892 Uiso H
H55b -0.307 1.860 -0.714 0.0892 Uiso H
H55c -0.480 1.772 -0.722 0.0892 Uiso H
H61 0.509 0.037 0.860 0.0539 Uiso H
H65 0.283 0.525 0.096 0.0680 Uiso H

loop_
_atom_type_symbol
_atom_type_scat_dispersion_real
_atom_type_scat_dispersion_imag
_atom_type_scat_source
C 0.003 0.002 'International Tables Vol. IV Table 2.2B'
H 0.000 0.000 'International Tables Vol. IV Table 2.2B'
Cl 0.148 0.159 'International Tables Vol. IV Table 2.2B'
N 0.006 0.003 'International Tables Vol. IV Table 2.2B'
O 0.011 0.006 'International Tables Vol. IV Table 2.2B'
Pt -1.703 8.391 'International Tables Vol. IV Table 2.2B'

loop_
_geom_angle_atom_site_label_1
_geom_angle_atom_site_label_2
_geom_angle_atom_site_label_3
_geom_angle
Pt(1)a Pt(1) Cl(1) 98.59(6)
Pt(1)a Pt(1) Cl(2) 96.81(6)
Pt(1)a Pt(1) N(1) 83.84(19)
Pt(1)a Pt(1) C(6) 81.31(16)
Pt(1)a Pt(1) N(31) 81.80(19)
Pt(1)a Pt(1) C(36) 80.11(15)
Cl(1) Pt(1) Cl(2) 89.48(9)
Cl(1) Pt(1) N(1) 95.57(22)
Cl(1) Pt(1) C(6) 121.37(18)
Cl(1) Pt(1) N(31) 176.65(22)
Cl(1) Pt(1) C(36) 151.16(18)
Cl(2) Pt(1) N(1) 174.76(21)
Cl(2) Pt(1) C(6) 149.10(18)
Cl(2) Pt(1) N(31) 93.78(22)
Cl(2) Pt(1) C(36) 119.35(18)
N(1) Pt(1) C(6) 25.8(3)
N(1) Pt(1) N(31) 81.1(3)
N(1) Pt(1) C(36) 55.6(3)
C(6) Pt(1) N(31) 55.3(3)
C(6) Pt(1) C(36) 29.79(24)
N(31) Pt(1) C(36) 25.6(3)
Pt(1) N(1) C(2) 128.0(6)
Pt(1) N(1) C(6) 114.3(6)
C(2) N(1) C(6) 117.7(7)
N(1) C(2) C(3) 123.1(8)
C(2) C(3) C(4) 119.0(8)
C(3) C(4) C(5) 118.2(8)
C(3) C(4) C(7) 120.9(8)
C(5) C(4) C(7) 120.9(8)
C(4) C(5) C(6) 120.1(8)
Pt(1) C(6) N(1) 39.9(4)
Pt(1) C(6) C(5) 161.8(6)
Pt(1) C(6) C(36) 75.4(5)
N(1) C(6) C(5) 121.9(8)
N(1) C(6) C(36) 115.3(8)
C(5) C(6) C(36) 122.8(8)
C(4) C(7) O(8) 122.7(9)
C(4) C(7) O(9) 111.7(8)
O(8) C(7) O(9) 125.6(9)
C(7) O(9) C(10) 118.1(8)
O(9) C(10) C(11) 108.9(8)
C(10) C(11) C(12) 114.0(9)
C(11) C(12) C(13) 113.4(9)
C(12) C(13) C(14) 114.4(8)
C(13) C(14) C(15) 115.0(8)
C(14) C(15) C(16) 114.4(8)
C(15) C(16) C(17) 114.2(8)
C(16) C(17) C(18) 113.3(8)
C(17) C(18) C(19) 114.1(8)
C(18) C(19) C(20) 113.3(8)
C(19) C(20) C(21) 114.5(9)
C(20) C(21) C(22) 114.2(8)
C(21) C(22) C(23) 115.3(9)
C(22) C(23) C(24) 113.9(9)
C(23) C(24) C(25) 114.4(9)
Pt(1) N(31) C(32) 128.2(6)
Pt(1) N(31) C(36) 115.6(6)
C(32) N(31) C(36) 116.3(7)
N(31) C(32) C(33) 122.7(8)
C(32) C(33) C(34) 120.5(8)
C(33) C(34) C(35) 119.1(8)
C(33) C(34) C(37) 121.4(8)
C(35) C(34) C(37) 119.4(8)
C(34) C(35) C(36) 118.9(8)
Pt(1) C(36) C(6) 74.8(5)
Pt(1) C(36) N(31) 38.9(4)
Pt(1) C(36) C(35) 161.4(6)
C(6) C(36) N(31) 113.7(7)
C(6) C(36) C(35) 123.8(8)
N(31) C(36) C(35) 122.5(8)
C(34) C(37) O(38) 124.0(8)
C(34) C(37) O(39) 110.8(8)
O(38) C(37) O(39) 125.2(8)
C(37) O(39) C(40) 116.6(7)
O(39) C(40) C(41) 109.2(8)
C(40) C(41) C(42) 109.2(8)
C(41) C(42) C(43) 116.8(9)
C(42) C(43) C(44) 111.7(9)
C(43) C(44) C(45) 116.1(9)
C(44) C(45) C(46) 111.8(8)
C(45) C(46) C(47) 115.1(9)
C(46) C(47) C(48) 112.6(9)
C(47) C(48) C(49) 114.0(9)
C(48) C(49) C(50) 113.8(9)
C(49) C(50) C(51) 113.2(9)
C(50) C(51) C(52) 113.0(9)
C(51) C(52) C(53) 114.3(9)
C(52) C(53) C(54) 114.2(10)
C(53) C(54) C(55) 114.8(11)
Cl(62) C(61) Cl(63) 112.4(6)
Cl(62) C(61) Cl(64) 109.7(6)
Cl(63) C(61) Cl(64) 110.5(6)
C(61) Cl(62) Cl(63) 33.9(4)
C(61) Cl(62) Cl(64) 35.5(3)
Cl(63) Cl(62) Cl(64) 60.14(10)
C(61) Cl(63) Cl(62) 33.8(4)
C(61) Cl(63) Cl(64) 35.0(3)
Cl(62) Cl(63) Cl(64) 59.51(10)
C(61) Cl(64) Cl(62) 34.8(3)
C(61) Cl(64) Cl(63) 34.4(3)
Cl(62) Cl(64) Cl(63) 60.34(11)
Cl(66) C(65) Cl(67) 111.1(6)
Cl(66) C(65) Cl(68) 110.2(7)
Cl(67) C(65) Cl(68) 111.8(6)
C(65) Cl(66) Cl(67) 34.0(4)
C(65) Cl(66) Cl(68) 34.8(4)
Cl(67) Cl(66) Cl(68) 60.00(12)
C(65) Cl(67) Cl(66) 34.9(4)
C(65) Cl(67) Cl(68) 34.4(4)
Cl(66) Cl(67) Cl(68) 60.16(12)
C(65) Cl(68) Cl(66) 35.0(4)
C(65) Cl(68) Cl(67) 33.7(4)
Cl(66) Cl(68) Cl(67) 59.83(12)

loop_
_geom_bond_atom_site_label_1
_geom_bond_atom_site_label_2
_geom_bond_distance
Pt(1) Pt(1)a 3.4317(8)
Pt(1) Cl(1) 2.3011(24)
Pt(1) Cl(2) 2.2906(24)
Pt(1) N(1) 2.001(7)
Pt(1) C(6) 2.844(9)
Pt(1) N(31) 1.985(7)
Pt(1) C(36) 2.853(8)
N(1) C(2) 1.343(12)
N(1) C(6) 1.359(11)
C(2) C(3) 1.388(13)
C(3) C(4) 1.388(13)
C(4) C(5) 1.385(13)
C(4) C(7) 1.501(13)
C(5) C(6) 1.383(12)
C(6) C(36) 1.464(12)
C(7) O(8) 1.199(13)
C(7) O(9) 1.322(11)
O(9) C(10) 1.450(11)
C(10) C(11) 1.502(15)
C(11) C(12) 1.509(13)
C(12) C(13) 1.506(15)
C(13) C(14) 1.525(14)
C(14) C(15) 1.516(14)
C(15) C(16) 1.530(14)
C(16) C(17) 1.515(15)
C(17) C(18) 1.518(14)
C(18) C(19) 1.532(15)
C(19) C(20) 1.505(14)
C(20) C(21) 1.548(15)
C(21) C(22) 1.521(14)
C(22) C(23) 1.505(15)
C(23) C(24) 1.503(14)
C(24) C(25) 1.521(15)
N(31) C(32) 1.374(12)
N(31) C(36) 1.365(11)
C(32) C(33) 1.361(13)
C(33) C(34) 1.383(12)
C(34) C(35) 1.360(13)
C(34) C(37) 1.504(12)
C(35) C(36) 1.415(12)
C(37) O(38) 1.204(12)
C(37) O(39) 1.335(11)
O(39) C(40) 1.457(10)
C(40) C(41) 1.504(14)
C(41) C(42) 1.519(13)
C(42) C(43) 1.509(14)
C(43) C(44) 1.506(13)
C(44) C(45) 1.531(13)
C(45) C(46) 1.521(14)
C(46) C(47) 1.527(14)
C(47) C(48) 1.528(15)
C(48) C(49) 1.517(14)
C(49) C(50) 1.519(14)
C(50) C(51) 1.530(14)
C(51) C(52) 1.522(15)
C(52) C(53) 1.526(15)
C(53) C(54) 1.504(16)
C(54) C(55) 1.501(17)
C(61) Cl(62) 1.738(11)
C(61) Cl(63) 1.742(11)
C(61) Cl(64) 1.769(11)
Cl(62) Cl(63) 2.891(4)
Cl(62) Cl(64) 2.867(4)
Cl(63) Cl(64) 2.886(4)
C(65) Cl(66) 1.760(11)
C(65) Cl(67) 1.720(13)
C(65) Cl(68) 1.752(13)
Cl(66) Cl(67) 2.871(5)
Cl(66) Cl(68) 2.880(5)
Cl(67) Cl(68) 2.876(5)
